data_4505867
loop_
_publ_author_name
'Tsaggeos, Kostas'
'Masiera, Natalia'
'Niwicka, Aleksandra'
'Dokorou, Vassiliki'
'Siskos, Michael G.'
'Skoulika, Stavroula'
'Michaelides, Adonis'

_publ_section_title
;
 Crystal Structure, Thermal Behavior, and Photochemical Reactivity of a
 Series of Co-Crystals oftrans-1,2-Bis(4-pyridyl) Ethylene with
 Dicarboxylic Acids
;
_journal_issue 5
_journal_name_full 'Crystal Growth &amp; Design'
_journal_page_first 2187
_journal_paper_doi 10.1021/cg200681s
_journal_volume 12
_journal_year 2012
_chemical_formula_sum 'C18 H16 N2 O4'
_chemical_formula_weight 324.33
_chemical_name_systematic
; 
 ? 
;
_space_group_IT_number 2
_symmetry_cell_setting triclinic
_symmetry_space_group_name_Hall '-P 1'
_symmetry_space_group_name_H-M 'P -1'
_atom_sites_solution_hydrogens geom
_atom_sites_solution_primary direct
_atom_sites_solution_secondary difmap
_audit_creation_method SHELXL-97
_cell_angle_alpha 83.590(10)
_cell_angle_beta 75.060(10)
_cell_angle_gamma 80.870(10)
_cell_formula_units_Z 1
_cell_length_a 5.7410(10)
_cell_length_b 8.2190(10)
_cell_length_c 8.8380(10)
_cell_measurement_reflns_used 63
_cell_measurement_temperature 293(2)
_cell_measurement_theta_max 13.4
_cell_measurement_theta_min 5.4
_cell_volume 396.73(10)
_computing_cell_refinement XSCANS
_computing_data_collection XSCANS
_computing_data_reduction XSCANS
_computing_structure_refinement 'SHELXL-97 (Sheldrick, 1997)'
_computing_structure_solution 'SHELXS-97 (Sheldrick, 1990)'
_diffrn_ambient_temperature 293(2)
_diffrn_measured_fraction_theta_full 0.990
_diffrn_measured_fraction_theta_max 0.990
_diffrn_measurement_device_type P4
_diffrn_measurement_method scintillation
_diffrn_radiation_monochromator graphite
_diffrn_radiation_source 'fine-focus sealed tube'
_diffrn_radiation_type MoK\a
_diffrn_radiation_wavelength 0.71073
_diffrn_reflns_av_R_equivalents 0.0428
_diffrn_reflns_av_sigmaI/netI 0.0755
_diffrn_reflns_limit_h_max 6
_diffrn_reflns_limit_h_min -1
_diffrn_reflns_limit_k_max 9
_diffrn_reflns_limit_k_min -9
_diffrn_reflns_limit_l_max 10
_diffrn_reflns_limit_l_min -10
_diffrn_reflns_number 1811
_diffrn_reflns_theta_full 24.99
_diffrn_reflns_theta_max 24.99
_diffrn_reflns_theta_min 2.39
_diffrn_standards_decay_% none
_diffrn_standards_interval_count 100
_diffrn_standards_number 2
_exptl_absorpt_coefficient_mu 0.097
_exptl_absorpt_correction_type none
_exptl_crystal_colour colourless
_exptl_crystal_density_diffrn 1.358
_exptl_crystal_density_method 'not measured'
_exptl_crystal_description prismatic
_exptl_crystal_F_000 170
_exptl_crystal_size_max 0.14
_exptl_crystal_size_mid 0.10
_exptl_crystal_size_min 0.10
_refine_diff_density_max 0.218
_refine_diff_density_min -0.264
_refine_diff_density_rms 0.068
_refine_ls_extinction_method none
_refine_ls_goodness_of_fit_ref 1.045
_refine_ls_hydrogen_treatment mixed
_refine_ls_matrix_type fullcycle
_refine_ls_number_parameters 141
_refine_ls_number_reflns 1373
_refine_ls_number_restraints 0
_refine_ls_restrained_S_all 1.045
_refine_ls_R_factor_all 0.1251
_refine_ls_R_factor_gt 0.0565
_refine_ls_shift/su_max 0.000
_refine_ls_shift/su_mean 0.000
_refine_ls_structure_factor_coef Fsqd
_refine_ls_weighting_details 'calc w=1/[\s^2^(Fo^2^)+(0.0654P)^2^+0.0053P] where P=(Fo^2^+2Fc^2^)/3'
_refine_ls_weighting_scheme calc
_refine_ls_wR_factor_gt 0.1184
_refine_ls_wR_factor_ref 0.1463
_reflns_number_gt 780
_reflns_number_total 1373
_reflns_threshold_expression >2sigma(I)
_cod_data_source_file cg200681s_si_006.cif
_cod_data_source_block costas10
_cod_original_sg_symbol_H-M P-1
_cod_database_code 4505867

loop_
_symmetry_equiv_pos_as_xyz
'x, y, z'
'-x, -y, -z'

loop_
_atom_site_label
_atom_site_type_symbol
_atom_site_fract_x
_atom_site_fract_y
_atom_site_fract_z
_atom_site_U_iso_or_equiv
_atom_site_adp_type
_atom_site_occupancy
_atom_site_calc_flag
C1 C -0.4813(6) 0.4402(4) 0.4531(4) 0.0542(9) Uani 1 d
C2 C -0.2648(5) 0.4022(4) 0.3246(3) 0.0462(8) Uani 1 d
C3 C -0.0615(6) 0.4830(4) 0.2916(4) 0.0545(9) Uani 1 d
N N 0.1426(5) 0.3145(3) 0.0821(3) 0.0556(8) Uani 1 d
C6 C -0.2570(6) 0.2762(4) 0.2298(4) 0.0524(9) Uani 1 d
C5 C -0.0532(7) 0.2374(4) 0.1118(4) 0.0585(10) Uani 1 d
C4 C 0.1350(6) 0.4361(4) 0.1716(4) 0.0579(9) Uani 1 d
C7 C 0.5698(6) 0.1415(4) -0.2308(3) 0.0468(8) Uani 1 d
O1 O 0.3924(4) 0.1078(3) -0.2631(3) 0.0652(8) Uani 1 d
O2 O 0.5605(4) 0.2248(3) -0.1106(3) 0.0702(8) Uani 1 d
C9 C 0.8760(6) 0.0219(4) -0.4542(4) 0.0482(8) Uani 1 d
C8 C 0.8218(6) 0.0977(4) -0.3222(4) 0.0488(8) Uani 1 d
H1 H -0.597(5) 0.363(3) 0.472(3) 0.059(10) Uiso 1 d
H2 H -0.054(5) 0.571(4) 0.349(3) 0.057(9) Uiso 1 d
H3 H 0.742(6) -0.010(4) -0.496(4) 0.069(10) Uiso 1 d
H4 H -0.045(6) 0.147(4) 0.044(4) 0.073(10) Uiso 1 d
H5 H 0.276(5) 0.490(3) 0.147(3) 0.054(9) Uiso 1 d
H6 H -0.395(6) 0.210(4) 0.250(4) 0.068(10) Uiso 1 d
H7 H 0.384(8) 0.248(4) -0.055(5) 0.106(14) Uiso 1 d
H8 H 0.945(6) 0.130(4) -0.286(4) 0.065(10) Uiso 1 d

loop_
_atom_site_aniso_label
_atom_site_aniso_U_11
_atom_site_aniso_U_22
_atom_site_aniso_U_33
_atom_site_aniso_U_23
_atom_site_aniso_U_13
_atom_site_aniso_U_12
C1 0.0509(19) 0.060(2) 0.0489(19) -0.0142(15) -0.0058(16) -0.0041(18)
C2 0.0423(18) 0.0525(19) 0.0391(17) -0.0066(14) -0.0055(15) 0.0024(15)
C3 0.056(2) 0.060(2) 0.0475(19) -0.0161(17) -0.0074(16) -0.0059(18)
N 0.0469(17) 0.0698(19) 0.0465(16) -0.0147(14) -0.0076(13) 0.0035(14)
C6 0.049(2) 0.057(2) 0.0511(19) -0.0129(16) -0.0101(16) -0.0028(17)
C5 0.061(2) 0.060(2) 0.053(2) -0.0213(18) -0.0146(18) 0.0090(19)
C4 0.046(2) 0.070(2) 0.054(2) -0.0118(18) -0.0023(17) -0.0073(18)
C7 0.0459(19) 0.0528(19) 0.0412(18) -0.0119(15) -0.0069(15) -0.0052(15)
O1 0.0431(13) 0.0858(17) 0.0721(16) -0.0313(13) -0.0115(12) -0.0110(12)
O2 0.0424(15) 0.108(2) 0.0616(15) -0.0431(14) -0.0038(12) -0.0040(13)
C9 0.0406(17) 0.0530(18) 0.0494(19) -0.0111(15) -0.0085(15) -0.0008(15)
C8 0.0407(19) 0.061(2) 0.0439(18) -0.0146(16) -0.0080(15) -0.0023(16)

loop_
_atom_type_symbol
_atom_type_description
_atom_type_scat_dispersion_real
_atom_type_scat_dispersion_imag
_atom_type_scat_source
C C 0.0033 0.0016 'International Tables Vol C Tables 4.2.6.8 and 6.1.1.4'
H H 0.0000 0.0000 'International Tables Vol C Tables 4.2.6.8 and 6.1.1.4'
O O 0.0106 0.0060 'International Tables Vol C Tables 4.2.6.8 and 6.1.1.4'
N N 0.0061 0.0033 'International Tables Vol C Tables 4.2.6.8 and 6.1.1.4'

loop_
_geom_angle_atom_site_label_1
_geom_angle_atom_site_label_2
_geom_angle_atom_site_label_3
_geom_angle
_geom_angle_site_symmetry_1
_geom_angle_site_symmetry_3
C1 C1 C2 126.1(4) 2_466 .
C1 C1 H1 119.1(18) 2_466 .
C2 C1 H1 114.6(18) . .
C3 C2 C6 116.6(3) . .
C3 C2 C1 124.0(3) . .
C6 C2 C1 119.4(3) . .
C4 C3 C2 120.0(3) . .
C4 C3 H2 118.4(19) . .
C2 C3 H2 121.7(18) . .
C5 N C4 117.2(3) . .
C5 C6 C2 119.7(3) . .
C5 C6 H6 119.4(18) . .
C2 C6 H6 120.8(18) . .
N C5 C6 123.3(3) . .
N C5 H4 116(2) . .
C6 C5 H4 121(2) . .
N C4 C3 123.3(3) . .
N C4 H5 115.7(18) . .
C3 C4 H5 121.0(18) . .
O1 C7 O2 123.6(3) . .
O1 C7 C8 124.5(3) . .
O2 C7 C8 111.8(3) . .
C7 O2 H7 106(2) . .
C8 C9 C9 123.4(4) . 2_754
C8 C9 H3 120.4(18) . .
C9 C9 H3 116.1(18) 2_754 .
C9 C8 C7 122.8(3) . .
C9 C8 H8 120.1(19) . .
C7 C8 H8 117.1(19) . .

loop_
_geom_bond_atom_site_label_1
_geom_bond_atom_site_label_2
_geom_bond_distance
_geom_bond_site_symmetry_2
C1 C1 1.312(6) 2_466
C1 C2 1.471(4) .
C1 H1 0.96(3) .
C2 C3 1.384(4) .
C2 C6 1.391(4) .
C3 C4 1.372(4) .
C3 H2 0.94(3) .
N C5 1.330(4) .
N C4 1.331(4) .
C6 C5 1.373(4) .
C6 H6 1.00(3) .
C5 H4 0.99(3) .
C4 H5 0.95(3) .
C7 O1 1.205(3) .
C7 O2 1.312(4) .
C7 C8 1.474(4) .
O2 H7 1.00(4) .
C9 C8 1.327(4) .
C9 C9 1.456(6) 2_754
C9 H3 1.02(3) .
C8 H8 0.93(3) .

loop_
_geom_torsion_atom_site_label_1
_geom_torsion_atom_site_label_2
_geom_torsion_atom_site_label_3
_geom_torsion_atom_site_label_4
_geom_torsion
_geom_torsion_site_symmetry_1
C1 C1 C2 C3 4.3(7) 2_466
C1 C1 C2 C6 -176.7(5) 2_466
C6 C2 C3 C4 -0.7(5) .
C1 C2 C3 C4 178.3(3) .
C3 C2 C6 C5 0.6(5) .
C1 C2 C6 C5 -178.5(3) .
C4 N C5 C6 -0.8(5) .
C2 C6 C5 N 0.2(5) .
C5 N C4 C3 0.6(5) .
C2 C3 C4 N 0.1(5) .
C9 C9 C8 C7 179.9(4) 2_754
O1 C7 C8 C9 2.9(5) .
O2 C7 C8 C9 -175.9(3) .
